data_1542911
loop_
_publ_author_name
'Osorio-Planes, Laura'
'Rodr\'iguez-Escrich, Carles'
'Peric\`as, Miquel A.'

_publ_section_title
;
 Removing the superfluous: a supported squaramide catalyst with a
 minimalistic linker applied to the enantioselective flow synthesis of
 pyranonaphthoquinones
;
_journal_issue 13
_journal_name_full 'Catal. Sci. Technol.'
_journal_page_first 4686
_journal_paper_doi 10.1039/C6CY00473C
_journal_volume 6
_journal_year 2016
_chemical_absolute_configuration ad
_chemical_formula_sum 'C21 H17 N O7'
_chemical_formula_weight 395.36
_chemical_name_systematic
;
 ?
;
_space_group_IT_number 1
_space_group_name_Hall 'P 1'
_symmetry_cell_setting triclinic
_symmetry_space_group_name_Hall 'P 1'
_symmetry_space_group_name_H-M 'P 1'
_atom_sites_solution_hydrogens mixed
_audit_creation_method SHELXL-2014
_audit_update_record
;
2016-03-01 deposited with the CCDC.
2016-03-21 downloaded from the CCDC.
;
_cell_angle_alpha 82.779(6)
_cell_angle_beta 72.066(7)
_cell_angle_gamma 70.261(7)
_cell_formula_units_Z 2
_cell_length_a 8.9140(8)
_cell_length_b 10.5590(7)
_cell_length_c 10.6874(7)
_cell_measurement_reflns_used 9703
_cell_measurement_temperature 100(2)
_cell_measurement_theta_max 28.344
_cell_measurement_theta_min 2.532
_cell_volume 900.55(13)
_computing_cell_refinement 'CrystalClear-SM Expert 2.1 b29 (Rigaku, 2013)'
_computing_data_collection 'CrystalClear-SM Expert 2.1 b29 (Rigaku, 2013)'
_computing_data_reduction 'CrystalClear-SM Expert 2.1 b29 (Rigaku, 2013)'
_computing_molecular_graphics 'SHELXL-2014 (Sheldrick, 2014)'
_computing_publication_material 'SHELXL-2014 (Sheldrick, 2014)'
_computing_structure_refinement 'SHELXL-2014 (Sheldrick, 2014)'
_computing_structure_solution Sir2011
_diffrn_ambient_temperature 100(2)
_diffrn_detector_area_resol_mean 5.8140
_diffrn_detector_type 'PILATUS 200K'
_diffrn_measured_fraction_theta_full 0.983
_diffrn_measured_fraction_theta_max 0.828
_diffrn_measurement_device_type '1/4chi goniometer'
_diffrn_measurement_method
;
 Fullsphere data collection, phi and omega scans
;
_diffrn_measurement_specimen_support 'magnetic support with MicroMount'
_diffrn_radiation_monochromator 'Confocal Max Flux optic'
_diffrn_radiation_type MoK\a
_diffrn_radiation_wavelength 0.7107
_diffrn_reflns_av_R_equivalents 0.0478
_diffrn_reflns_av_unetI/netI 0.0897
_diffrn_reflns_Laue_measured_fraction_full 0.983
_diffrn_reflns_Laue_measured_fraction_max 0.828
_diffrn_reflns_limit_h_max 8
_diffrn_reflns_limit_h_min -11
_diffrn_reflns_limit_k_max 12
_diffrn_reflns_limit_k_min -12
_diffrn_reflns_limit_l_max 13
_diffrn_reflns_limit_l_min -11
_diffrn_reflns_number 9073
_diffrn_reflns_point_group_measured_fraction_full 0.794
_diffrn_reflns_point_group_measured_fraction_max 0.637
_diffrn_reflns_theta_full 25.242
_diffrn_reflns_theta_max 28.344
_diffrn_reflns_theta_min 2.532
_diffrn_source 'Microfocus rotating anode X-ray tube'
_diffrn_source_current 24
_diffrn_source_power 50
_diffrn_source_size '0.2 mm x 0.2 mm fine focus'
_diffrn_source_type 'Rigaku MicroMax-007HF'
_exptl_absorpt_coefficient_mu 0.111
_exptl_absorpt_correction_T_max 0.996
_exptl_absorpt_correction_T_min 0.766
_exptl_absorpt_correction_type multi-scan
_exptl_absorpt_process_details
; 
 CrystalClear-SM Expert 2.1 b29 (Rigaku, 2013)
;
_exptl_crystal_colour Yellow
_exptl_crystal_density_diffrn 1.458
_exptl_crystal_description Block
_exptl_crystal_F_000 412
_exptl_crystal_size_max 0.08
_exptl_crystal_size_mid 0.05
_exptl_crystal_size_min 0.04
_refine_diff_density_max 0.298
_refine_diff_density_min -0.247
_refine_diff_density_rms 0.055
_refine_ls_abs_structure_details
;
 Flack x determined using 1591 quotients [(I+)-(I-)]/[(I+)+(I-)]
 (Parsons, Flack and Wagner, Acta Cryst. B69 (2013) 249-259).
;
_refine_ls_abs_structure_Flack 1.4(9)
_refine_ls_extinction_method none
_refine_ls_goodness_of_fit_ref 1.004
_refine_ls_hydrogen_treatment constr
_refine_ls_matrix_type full
_refine_ls_number_parameters 525
_refine_ls_number_reflns 5726
_refine_ls_number_restraints 3
_refine_ls_restrained_S_all 1.004
_refine_ls_R_factor_all 0.0657
_refine_ls_R_factor_gt 0.0522
_refine_ls_shift/su_max 0.000
_refine_ls_shift/su_mean 0.000
_refine_ls_structure_factor_coef Fsqd
_refine_ls_weighting_details 'w=1/[\s^2^(Fo^2^)+(0.0675P)^2^] where P=(Fo^2^+2Fc^2^)/3'
_refine_ls_weighting_scheme calc
_refine_ls_wR_factor_gt 0.1289
_refine_ls_wR_factor_ref 0.1363
_reflns_Friedel_coverage 0.540
_reflns_Friedel_fraction_full 0.604
_reflns_Friedel_fraction_max 0.447
_reflns_number_gt 4661
_reflns_number_total 5726
_reflns_threshold_expression 'I > 2\s(I)'
_cod_data_source_file c6cy00473c2.cif
_cod_data_source_block LOP2-140b
_cod_depositor_comments
;
The following automatic conversions were performed:

'_symmetry_cell_setting' value 'Triclinic' changed to 'triclinic'
according to
/usr/data/users/saulius/crontab/automatic-downloads/rss-feeds/RSC/lib/dictionaries/cif_core.dic
dictionary named 'cif_core.dic' version 2.4.2 from 2011-04-26.

'_exptl_absorpt_correction_type' value 'Multi-scan' changed to
'multi-scan' according to
/usr/data/users/saulius/crontab/automatic-downloads/rss-feeds/RSC/lib/dictionaries/cif_core.dic
dictionary named 'cif_core.dic' version 2.4.2 from 2011-04-26.

Automatic conversion script
Id: cif_fix_values 4268 2015-11-12 08:31:59Z antanas 

 Adding full bibliography for 1542911.cif.
;
_cod_original_cell_volume 900.56(13)
_cod_original_sg_symbol_H-M P1
_cod_database_code 1542911
_shelx_space_group_comment
;
The symmetry employed for this shelxl refinement is uniquely defined
by the following loop, which should always be used as a source of
symmetry information in preference to the above space-group names.
They are only intended as comments.
;
_shelx_estimated_absorpt_t_min 0.991
_shelx_estimated_absorpt_t_max 0.996
_shelxl_version_number 2014-3

loop_
_space_group_symop_operation_xyz
'x, y, z'

loop_
_atom_site_label
_atom_site_type_symbol
_atom_site_fract_x
_atom_site_fract_y
_atom_site_fract_z
_atom_site_U_iso_or_equiv
_atom_site_adp_type
_atom_site_occupancy
_atom_site_site_symmetry_order
_atom_site_calc_flag
_atom_site_refinement_flags_posn
_atom_site_refinement_flags_adp
C1A C 0.5376(5) 0.8732(4) 0.0044(4) 0.0269(9) Uani 1 1 d . .
C2A C 0.4439(5) 0.7927(5) 0.0596(4) 0.0311(10) Uani 1 1 d . .
C3A C 0.4516(6) 0.6730(5) -0.0040(5) 0.0378(11) Uani 1 1 d . .
C4A C 0.5664(6) 0.6405(5) -0.1346(5) 0.0353(11) Uani 1 1 d . .
C5A C 0.5718(7) 0.5329(5) -0.2023(5) 0.0470(13) Uani 1 1 d . .
H5A H 0.5004 0.4827 -0.1650 0.056 Uiso 1 1 calc R U
C6A C 0.6829(8) 0.5027(6) -0.3235(6) 0.0539(15) Uani 1 1 d . .
H6A H 0.6878 0.4307 -0.3683 0.065 Uiso 1 1 calc R U
C7A C 0.7876(7) 0.5774(6) -0.3802(5) 0.0510(15) Uani 1 1 d . .
H7A H 0.8623 0.5554 -0.4630 0.061 Uiso 1 1 calc R U
C8A C 0.7834(6) 0.6864(5) -0.3147(5) 0.0418(12) Uani 1 1 d . .
H8A H 0.8541 0.7370 -0.3533 0.050 Uiso 1 1 calc R U
C9A C 0.6717(6) 0.7168(5) -0.1916(5) 0.0353(11) Uani 1 1 d . .
C10A C 0.6646(5) 0.8344(5) -0.1225(4) 0.0299(10) Uani 1 1 d . .
C11A C 0.5191(5) 0.9929(5) 0.0793(4) 0.0283(10) Uani 1 1 d . .
H11A H 0.4078 1.0165 0.1418 0.034 Uiso 1 1 calc R U
C12A C 0.6430(5) 0.9514(4) 0.1606(4) 0.0286(9) Uani 1 1 d . .
C13A C 0.5889(6) 0.9185(5) 0.2927(4) 0.0357(11) Uani 1 1 d . .
H13A H 0.4773 0.9263 0.3307 0.043 Uiso 1 1 calc R U
C14A C 0.6984(7) 0.8741(5) 0.3693(5) 0.0449(13) Uani 1 1 d . .
H14A H 0.6605 0.8508 0.4575 0.054 Uiso 1 1 calc R U
C15A C 0.8634(7) 0.8648(5) 0.3146(5) 0.0437(13) Uani 1 1 d . .
H15A H 0.9374 0.8344 0.3653 0.052 Uiso 1 1 calc R U
C16A C 0.9181(6) 0.9011(5) 0.1833(5) 0.0392(12) Uani 1 1 d . .
H16A H 1.0287 0.8968 0.1464 0.047 Uiso 1 1 calc R U
C17A C 0.8090(6) 0.9437(5) 0.1068(5) 0.0351(11) Uani 1 1 d . .
H17A H 0.8470 0.9674 0.0187 0.042 Uiso 1 1 calc R U
C18A C 0.5303(5) 1.1188(4) -0.0061(4) 0.0290(9) Uani 1 1 d . .
H18A H 0.6400 1.0961 -0.0710 0.035 Uiso 1 1 calc R U
C19A C 0.5096(5) 1.2398(5) 0.0663(4) 0.0299(10) Uani 1 1 d . .
H19A H 0.5779 1.2132 0.1264 0.036 Uiso 1 1 calc R U
H19B H 0.5463 1.3059 0.0040 0.036 Uiso 1 1 calc R U
C20A C 0.3107(6) 1.3632(4) 0.2471(4) 0.0312(10) Uani 1 1 d . .
C21A C 0.1332(6) 1.4444(5) 0.2994(5) 0.0402(12) Uani 1 1 d . .
H21A H 0.1096 1.4599 0.3911 0.060 Uiso 1 1 calc R U
H21B H 0.0636 1.3966 0.2887 0.060 Uiso 1 1 calc R U
H21C H 0.1117 1.5291 0.2522 0.060 Uiso 1 1 calc R U
C1B C 0.0668(5) 0.2081(4) 0.7160(4) 0.0272(9) Uani 1 1 d . .
C2B C 0.1772(5) 0.2700(4) 0.6450(4) 0.0272(9) Uani 1 1 d . .
C3B C 0.1940(6) 0.3912(5) 0.6894(4) 0.0316(10) Uani 1 1 d . .
C4B C 0.0877(6) 0.4446(5) 0.8183(5) 0.0330(11) Uani 1 1 d . .
C5B C 0.1029(6) 0.5558(5) 0.8652(5) 0.0396(12) Uani 1 1 d . .
H5B H 0.1818 0.5954 0.8153 0.047 Uiso 1 1 calc R U
C6B C 0.0016(6) 0.6063(5) 0.9843(6) 0.0455(13) Uani 1 1 d . .
H6B H 0.0108 0.6808 1.0157 0.055 Uiso 1 1 calc R U
C7B C -0.1160(6) 0.5458(6) 1.0591(6) 0.0488(14) Uani 1 1 d . .
H7B H -0.1856 0.5811 1.1400 0.059 Uiso 1 1 calc R U
C8B C -0.1303(6) 0.4347(5) 1.0149(5) 0.0406(12) Uani 1 1 d . .
H8B H -0.2086 0.3950 1.0658 0.049 Uiso 1 1 calc R U
C9B C -0.0277(5) 0.3820(5) 0.8940(4) 0.0323(10) Uani 1 1 d . .
C10B C -0.0415(5) 0.2619(5) 0.8454(4) 0.0316(10) Uani 1 1 d . .
C11B C 0.0454(5) 0.0868(4) 0.6681(4) 0.0280(9) Uani 1 1 d . .
H11B H -0.0306 0.0547 0.7424 0.034 Uiso 1 1 calc R U
C12B C -0.0382(5) 0.1262(4) 0.5578(4) 0.0309(10) Uani 1 1 d . .
C13B C -0.2089(6) 0.1513(5) 0.5892(5) 0.0404(12) Uani 1 1 d . .
H13B H -0.2685 0.1427 0.6764 0.048 Uiso 1 1 calc R U
C14B C -0.2922(6) 0.1886(5) 0.4938(6) 0.0494(14) Uani 1 1 d . .
H14B H -0.4065 0.2054 0.5175 0.059 Uiso 1 1 calc R U
C15B C -0.2069(7) 0.2011(5) 0.3646(5) 0.0462(13) Uani 1 1 d . .
H15B H -0.2629 0.2290 0.3006 0.055 Uiso 1 1 calc R U
C16B C -0.0352(6) 0.1712(5) 0.3309(5) 0.0436(12) Uani 1 1 d . .
H16B H 0.0243 0.1761 0.2430 0.052 Uiso 1 1 calc R U
C17B C 0.0477(6) 0.1347(5) 0.4254(5) 0.0394(11) Uani 1 1 d . .
H17B H 0.1625 0.1154 0.4009 0.047 Uiso 1 1 calc R U
C18B C 0.2071(5) -0.0319(5) 0.6288(4) 0.0295(10) Uani 1 1 d . .
H18B H 0.2836 -0.0060 0.5502 0.035 Uiso 1 1 calc R U
C19B C 0.1735(5) -0.1541(5) 0.6002(5) 0.0341(11) Uani 1 1 d . .
H19C H 0.1117 -0.1891 0.6803 0.041 Uiso 1 1 calc R U
H19D H 0.1089 -0.1311 0.5376 0.041 Uiso 1 1 calc R U
C20B C 0.3408(6) -0.3275(4) 0.4502(4) 0.0298(10) Uani 1 1 d . .
C21B C 0.5134(6) -0.4158(5) 0.3924(5) 0.0390(11) Uani 1 1 d . .
H21D H 0.5184 -0.4575 0.3158 0.058 Uiso 1 1 calc R U
H21E H 0.5460 -0.4841 0.4559 0.058 Uiso 1 1 calc R U
H21F H 0.5874 -0.3629 0.3681 0.058 Uiso 1 1 calc R U
N1A N 0.4002(4) 1.1627(4) -0.0806(4) 0.0285(8) Uani 1 1 d . .
N1B N 0.2860(5) -0.0655(4) 0.7393(4) 0.0337(9) Uani 1 1 d . .
O1A O 0.3323(4) 0.8195(3) 0.1788(3) 0.0386(8) Uani 1 1 d . .
H1A H 0.3182 0.7449 0.1991 0.058 Uiso 1 1 d R U
O2A O 0.3612(5) 0.6046(4) 0.0592(4) 0.0527(10) Uani 1 1 d . .
O3A O 0.7645(4) 0.8946(3) -0.1713(3) 0.0381(8) Uani 1 1 d . .
O4A O 0.2754(4) 1.1275(3) -0.0368(3) 0.0360(8) Uani 1 1 d . .
O5A O 0.4273(4) 1.2326(3) -0.1786(3) 0.0373(8) Uani 1 1 d . .
O6A O 0.3376(4) 1.2985(3) 0.1390(3) 0.0332(7) Uani 1 1 d . .
O7A O 0.4183(4) 1.3545(4) 0.2961(3) 0.0417(8) Uani 1 1 d . .
O1B O 0.2787(4) 0.2279(3) 0.5260(3) 0.0336(7) Uani 1 1 d . .
H1B H 0.3240 0.2868 0.4962 0.050 Uiso 1 1 d R U
O2B O 0.2937(4) 0.4424(3) 0.6151(3) 0.0406(8) Uani 1 1 d . .
O3B O -0.1453(4) 0.2095(3) 0.9107(3) 0.0400(8) Uani 1 1 d . .
O4B O 0.4178(4) -0.0404(3) 0.7210(3) 0.0380(8) Uani 1 1 d . .
O5B O 0.2175(4) -0.1141(4) 0.8416(3) 0.0418(8) Uani 1 1 d . .
O6B O 0.3310(4) -0.2521(3) 0.5468(3) 0.0361(8) Uani 1 1 d . .
O7B O 0.2218(4) -0.3184(3) 0.4139(3) 0.0376(8) Uani 1 1 d . .

loop_
_atom_site_aniso_label
_atom_site_aniso_U_11
_atom_site_aniso_U_22
_atom_site_aniso_U_33
_atom_site_aniso_U_23
_atom_site_aniso_U_13
_atom_site_aniso_U_12
C1A 0.018(2) 0.039(2) 0.026(2) 0.0015(19) -0.0128(17) -0.0058(17)
C2A 0.025(2) 0.041(3) 0.031(2) 0.005(2) -0.0173(19) -0.0097(19)
C3A 0.036(3) 0.040(3) 0.044(3) 0.008(2) -0.025(2) -0.012(2)
C4A 0.033(3) 0.035(2) 0.043(3) 0.001(2) -0.028(2) -0.0017(19)
C5A 0.056(3) 0.039(3) 0.053(3) 0.007(3) -0.036(3) -0.008(2)
C6A 0.065(4) 0.046(3) 0.055(4) -0.008(3) -0.036(3) -0.003(3)
C7A 0.046(3) 0.060(4) 0.040(3) -0.010(3) -0.019(3) 0.003(3)
C8A 0.030(3) 0.051(3) 0.038(3) -0.009(2) -0.015(2) 0.003(2)
C9A 0.030(2) 0.043(3) 0.032(2) -0.004(2) -0.020(2) 0.001(2)
C10A 0.019(2) 0.041(3) 0.028(2) 0.002(2) -0.0105(18) -0.0052(19)
C11A 0.017(2) 0.043(3) 0.024(2) -0.0001(19) -0.0059(17) -0.0087(18)
C12A 0.028(2) 0.031(2) 0.029(2) -0.0011(18) -0.0129(18) -0.0077(17)
C13A 0.038(3) 0.048(3) 0.028(2) 0.006(2) -0.014(2) -0.019(2)
C14A 0.055(4) 0.054(3) 0.035(3) 0.012(2) -0.025(2) -0.023(3)
C15A 0.047(3) 0.046(3) 0.047(3) 0.001(2) -0.035(3) -0.007(2)
C16A 0.023(2) 0.049(3) 0.050(3) -0.008(2) -0.019(2) -0.006(2)
C17A 0.028(3) 0.042(3) 0.035(2) -0.003(2) -0.012(2) -0.0059(19)
C18A 0.019(2) 0.042(3) 0.026(2) 0.0013(19) -0.0111(17) -0.0064(17)
C19A 0.022(2) 0.040(3) 0.025(2) -0.0024(19) -0.0058(17) -0.0070(18)
C20A 0.036(3) 0.033(2) 0.023(2) 0.0025(19) -0.0084(19) -0.011(2)
C21A 0.031(3) 0.050(3) 0.035(3) -0.002(2) -0.007(2) -0.009(2)
C1B 0.019(2) 0.034(2) 0.029(2) 0.0003(18) -0.0129(18) -0.0030(17)
C2B 0.020(2) 0.037(2) 0.026(2) 0.0040(18) -0.0117(18) -0.0070(17)
C3B 0.031(3) 0.038(3) 0.029(2) 0.010(2) -0.017(2) -0.010(2)
C4B 0.030(2) 0.031(2) 0.038(3) 0.006(2) -0.019(2) -0.0026(18)
C5B 0.038(3) 0.036(3) 0.044(3) 0.003(2) -0.021(2) -0.004(2)
C6B 0.041(3) 0.042(3) 0.058(3) -0.007(3) -0.030(3) -0.002(2)
C7B 0.032(3) 0.059(3) 0.047(3) -0.018(3) -0.017(2) 0.006(2)
C8B 0.026(3) 0.054(3) 0.036(3) -0.006(2) -0.010(2) -0.002(2)
C9B 0.021(2) 0.038(3) 0.035(2) -0.001(2) -0.0141(19) 0.0008(18)
C10B 0.017(2) 0.045(3) 0.029(2) 0.002(2) -0.0082(18) -0.0043(18)
C11B 0.018(2) 0.040(3) 0.028(2) -0.0005(19) -0.0071(17) -0.0105(17)
C12B 0.025(2) 0.035(2) 0.035(2) -0.003(2) -0.0133(19) -0.0083(18)
C13B 0.022(2) 0.054(3) 0.040(3) -0.010(2) -0.010(2) -0.002(2)
C14B 0.027(3) 0.059(3) 0.062(4) -0.016(3) -0.024(3) 0.002(2)
C15B 0.054(3) 0.045(3) 0.048(3) 0.000(2) -0.036(3) -0.007(2)
C16B 0.049(3) 0.055(3) 0.040(3) 0.008(2) -0.024(2) -0.027(2)
C17B 0.041(3) 0.053(3) 0.035(3) 0.008(2) -0.019(2) -0.024(2)
C18B 0.022(2) 0.044(3) 0.024(2) 0.0012(19) -0.0086(17) -0.0102(18)
C19B 0.025(2) 0.040(3) 0.038(3) -0.004(2) -0.0130(19) -0.0074(19)
C20B 0.030(3) 0.034(2) 0.028(2) 0.0054(19) -0.0115(18) -0.0129(18)
C21B 0.031(3) 0.046(3) 0.037(3) -0.001(2) -0.006(2) -0.011(2)
N1A 0.022(2) 0.033(2) 0.0260(19) -0.0014(17) -0.0094(15) -0.0019(15)
N1B 0.027(2) 0.035(2) 0.036(2) -0.0017(18) -0.0128(17) -0.0031(16)
O1A 0.0308(18) 0.051(2) 0.0357(18) 0.0055(15) -0.0094(14) -0.0177(15)
O2A 0.057(2) 0.060(2) 0.057(2) 0.0143(19) -0.0258(19) -0.035(2)
O3A 0.0237(17) 0.054(2) 0.0308(17) -0.0020(15) -0.0037(13) -0.0087(14)
O4A 0.0276(18) 0.0437(18) 0.0363(18) -0.0022(15) -0.0132(14) -0.0067(14)
O5A 0.0313(18) 0.050(2) 0.0272(17) 0.0060(15) -0.0113(13) -0.0082(14)
O6A 0.0226(16) 0.0440(18) 0.0331(17) -0.0071(14) -0.0085(13) -0.0081(13)
O7A 0.0313(19) 0.064(2) 0.0340(18) -0.0045(16) -0.0146(14) -0.0143(16)
O1B 0.0291(18) 0.0481(19) 0.0267(16) 0.0030(14) -0.0060(13) -0.0194(14)
O2B 0.046(2) 0.048(2) 0.0369(18) 0.0129(16) -0.0190(15) -0.0246(16)
O3B 0.0268(18) 0.055(2) 0.0341(17) -0.0041(16) -0.0012(14) -0.0131(15)
O4B 0.0240(18) 0.049(2) 0.0420(19) -0.0027(15) -0.0162(14) -0.0066(14)
O5B 0.0347(19) 0.059(2) 0.0297(18) 0.0113(16) -0.0119(14) -0.0150(16)
O6B 0.0240(17) 0.0403(18) 0.0420(19) -0.0081(15) -0.0113(14) -0.0035(13)
O7B 0.038(2) 0.0427(19) 0.0353(18) 0.0009(14) -0.0172(14) -0.0122(14)

loop_
_atom_type_symbol
_atom_type_description
_atom_type_scat_dispersion_real
_atom_type_scat_dispersion_imag
_atom_type_scat_source
C C 0.0033 0.0016 'International Tables Vol C Tables 4.2.6.8 and 6.1.1.4'
H H 0.0000 0.0000 'International Tables Vol C Tables 4.2.6.8 and 6.1.1.4'
N N 0.0061 0.0033 'International Tables Vol C Tables 4.2.6.8 and 6.1.1.4'
O O 0.0106 0.0060 'International Tables Vol C Tables 4.2.6.8 and 6.1.1.4'

loop_
_geom_angle_atom_site_label_1
_geom_angle_atom_site_label_2
_geom_angle_atom_site_label_3
_geom_angle
C2A C1A C10A 118.1(4)
C2A C1A C11A 119.4(4)
C10A C1A C11A 122.3(4)
O1A C2A C1A 120.5(4)
O1A C2A C3A 115.4(4)
C1A C2A C3A 124.1(4)
O2A C3A C4A 124.1(5)
O2A C3A C2A 117.8(5)
C4A C3A C2A 118.1(4)
C9A C4A C5A 120.1(5)
C9A C4A C3A 119.4(4)
C5A C4A C3A 120.4(5)
C6A C5A C4A 119.4(6)
C5A C6A C7A 120.8(6)
C6A C7A C8A 120.9(5)
C9A C8A C7A 118.4(5)
C8A C9A C4A 120.4(5)
C8A C9A C10A 118.6(5)
C4A C9A C10A 121.0(4)
O3A C10A C1A 121.6(4)
O3A C10A C9A 119.6(4)
C1A C10A C9A 118.9(4)
C1A C11A C12A 109.6(3)
C1A C11A C18A 114.5(3)
C12A C11A C18A 111.9(3)
C13A C12A C17A 118.5(4)
C13A C12A C11A 118.9(4)
C17A C12A C11A 122.6(4)
C12A C13A C14A 121.1(5)
C15A C14A C13A 120.0(5)
C14A C15A C16A 119.4(4)
C17A C16A C15A 120.4(5)
C16A C17A C12A 120.5(5)
C19A C18A N1A 106.6(3)
C19A C18A C11A 115.6(3)
N1A C18A C11A 111.1(3)
O6A C19A C18A 110.2(3)
O7A C20A O6A 123.2(4)
O7A C20A C21A 124.7(4)
O6A C20A C21A 112.1(4)
C2B C1B C10B 118.5(4)
C2B C1B C11B 123.4(4)
C10B C1B C11B 118.1(4)
O1B C2B C1B 122.0(4)
O1B C2B C3B 114.5(4)
C1B C2B C3B 123.5(4)
O2B C3B C4B 123.6(4)
O2B C3B C2B 118.1(4)
C4B C3B C2B 118.3(4)
C5B C4B C9B 120.6(4)
C5B C4B C3B 120.1(5)
C9B C4B C3B 119.3(4)
C6B C5B C4B 119.8(5)
C5B C6B C7B 119.8(5)
C8B C7B C6B 120.9(5)
C7B C8B C9B 119.8(5)
C8B C9B C4B 119.0(5)
C8B C9B C10B 120.3(4)
C4B C9B C10B 120.7(4)
O3B C10B C1B 119.8(4)
O3B C10B C9B 120.4(4)
C1B C10B C9B 119.8(4)
C12B C11B C1B 111.7(4)
C12B C11B C18B 111.1(3)
C1B C11B C18B 113.8(3)
C13B C12B C17B 117.5(4)
C13B C12B C11B 118.8(4)
C17B C12B C11B 123.7(4)
C14B C13B C12B 121.6(5)
C15B C14B C13B 120.3(5)
C14B C15B C16B 118.9(5)
C17B C16B C15B 120.9(5)
C16B C17B C12B 120.8(5)
N1B C18B C19B 109.0(4)
N1B C18B C11B 109.2(3)
C19B C18B C11B 111.1(3)
O6B C19B C18B 107.2(3)
O7B C20B O6B 122.4(4)
O7B C20B C21B 125.5(4)
O6B C20B C21B 112.0(4)
O5A N1A O4A 125.0(4)
O5A N1A C18A 116.6(4)
O4A N1A C18A 118.4(4)
O5B N1B O4B 123.8(4)
O5B N1B C18B 118.9(4)
O4B N1B C18B 117.3(4)
C20A O6A C19A 115.8(3)
C20B O6B C19B 116.5(3)

loop_
_geom_bond_atom_site_label_1
_geom_bond_atom_site_label_2
_geom_bond_distance
C1A C2A 1.349(6)
C1A C10A 1.473(6)
C1A C11A 1.515(6)
C2A O1A 1.347(6)
C2A C3A 1.480(7)
C3A O2A 1.250(6)
C3A C4A 1.454(7)
C4A C9A 1.391(7)
C4A C5A 1.402(7)
C5A C6A 1.364(8)
C6A C7A 1.375(9)
C7A C8A 1.405(8)
C8A C9A 1.381(7)
C9A C10A 1.497(7)
C10A O3A 1.217(6)
C11A C12A 1.529(6)
C11A C18A 1.529(6)
C12A C13A 1.384(6)
C12A C17A 1.390(7)
C13A C14A 1.390(7)
C14A C15A 1.379(8)
C15A C16A 1.387(7)
C16A C17A 1.385(6)
C18A C19A 1.504(6)
C18A N1A 1.518(5)
C19A O6A 1.444(5)
C20A O7A 1.200(5)
C20A O6A 1.333(5)
C20A C21A 1.487(7)
C1B C2B 1.350(6)
C1B C10B 1.474(6)
C1B C11B 1.526(6)
C2B O1B 1.340(5)
C2B C3B 1.487(7)
C3B O2B 1.223(6)
C3B C4B 1.464(7)
C4B C5B 1.394(7)
C4B C9B 1.401(7)
C5B C6B 1.363(8)
C6B C7B 1.398(8)
C7B C8B 1.376(8)
C8B C9B 1.387(7)
C9B C10B 1.484(7)
C10B O3B 1.225(6)
C11B C12B 1.525(6)
C11B C18B 1.538(6)
C12B C13B 1.391(7)
C12B C17B 1.394(7)
C13B C14B 1.383(7)
C14B C15B 1.370(8)
C15B C16B 1.391(8)
C16B C17B 1.373(7)
C18B N1B 1.501(5)
C18B C19B 1.505(7)
C19B O6B 1.429(5)
C20B O7B 1.208(5)
C20B O6B 1.346(5)
C20B C21B 1.487(7)
N1A O5A 1.213(5)
N1A O4A 1.229(5)
N1B O5B 1.221(5)
N1B O4B 1.243(5)

loop_
_geom_torsion_atom_site_label_1
_geom_torsion_atom_site_label_2
_geom_torsion_atom_site_label_3
_geom_torsion_atom_site_label_4
_geom_torsion
C10A C1A C2A O1A 176.3(3)
C11A C1A C2A O1A 1.4(6)
C10A C1A C2A C3A -4.9(6)
C11A C1A C2A C3A -179.8(4)
O1A C2A C3A O2A -3.1(6)
C1A C2A C3A O2A 178.1(4)
O1A C2A C3A C4A 178.4(4)
C1A C2A C3A C4A -0.4(6)
O2A C3A C4A C9A -174.5(4)
C2A C3A C4A C9A 3.9(6)
O2A C3A C4A C5A 5.2(7)
C2A C3A C4A C5A -176.3(4)
C9A C4A C5A C6A 1.0(7)
C3A C4A C5A C6A -178.7(5)
C4A C5A C6A C7A -0.8(8)
C5A C6A C7A C8A 0.2(8)
C6A C7A C8A C9A 0.2(7)
C7A C8A C9A C4A 0.1(7)
C7A C8A C9A C10A -178.9(4)
C5A C4A C9A C8A -0.7(6)
C3A C4A C9A C8A 179.1(4)
C5A C4A C9A C10A 178.3(4)
C3A C4A C9A C10A -2.0(6)
C2A C1A C10A O3A -172.5(4)
C11A C1A C10A O3A 2.3(6)
C2A C1A C10A C9A 6.7(6)
C11A C1A C10A C9A -178.5(4)
C8A C9A C10A O3A -5.2(6)
C4A C9A C10A O3A 175.8(4)
C8A C9A C10A C1A 175.6(4)
C4A C9A C10A C1A -3.4(6)
C2A C1A C11A C12A 91.3(4)
C10A C1A C11A C12A -83.4(5)
C2A C1A C11A C18A -141.9(4)
C10A C1A C11A C18A 43.4(5)
C1A C11A C12A C13A -98.0(5)
C18A C11A C12A C13A 133.8(4)
C1A C11A C12A C17A 81.1(5)
C18A C11A C12A C17A -47.1(6)
C17A C12A C13A C14A -2.3(7)
C11A C12A C13A C14A 177.0(4)
C12A C13A C14A C15A 1.3(8)
C13A C14A C15A C16A 0.6(8)
C14A C15A C16A C17A -1.4(8)
C15A C16A C17A C12A 0.3(7)
C13A C12A C17A C16A 1.5(7)
C11A C12A C17A C16A -177.7(4)
C1A C11A C18A C19A 179.1(3)
C12A C11A C18A C19A -55.4(5)
C1A C11A C18A N1A 57.5(4)
C12A C11A C18A N1A -177.0(3)
N1A C18A C19A O6A 50.2(4)
C11A C18A C19A O6A -73.8(4)
C10B C1B C2B O1B -179.3(4)
C11B C1B C2B O1B -0.7(6)
C10B C1B C2B C3B -0.9(6)
C11B C1B C2B C3B 177.7(4)
O1B C2B C3B O2B 1.2(6)
C1B C2B C3B O2B -177.2(4)
O1B C2B C3B C4B 179.9(4)
C1B C2B C3B C4B 1.4(6)
O2B C3B C4B C5B -3.2(7)
C2B C3B C4B C5B 178.2(4)
O2B C3B C4B C9B 177.3(4)
C2B C3B C4B C9B -1.3(6)
C9B C4B C5B C6B -1.6(6)
C3B C4B C5B C6B 178.9(4)
C4B C5B C6B C7B 0.4(7)
C5B C6B C7B C8B 0.7(7)
C6B C7B C8B C9B -0.4(7)
C7B C8B C9B C4B -0.8(6)
C7B C8B C9B C10B 179.8(4)
C5B C4B C9B C8B 1.8(6)
C3B C4B C9B C8B -178.7(4)
C5B C4B C9B C10B -178.7(4)
C3B C4B C9B C10B 0.7(6)
C2B C1B C10B O3B 178.4(4)
C11B C1B C10B O3B -0.2(6)
C2B C1B C10B C9B 0.3(6)
C11B C1B C10B C9B -178.4(3)
C8B C9B C10B O3B 1.1(6)
C4B C9B C10B O3B -178.3(4)
C8B C9B C10B C1B 179.2(4)
C4B C9B C10B C1B -0.2(6)
C2B C1B C11B C12B -71.5(5)
C10B C1B C11B C12B 107.1(4)
C2B C1B C11B C18B 55.3(5)
C10B C1B C11B C18B -126.1(4)
C1B C11B C12B C13B -96.4(5)
C18B C11B C12B C13B 135.3(4)
C1B C11B C12B C17B 85.7(5)
C18B C11B C12B C17B -42.6(6)
C17B C12B C13B C14B -2.6(7)
C11B C12B C13B C14B 179.3(4)
C12B C13B C14B C15B 0.4(8)
C13B C14B C15B C16B 2.1(8)
C14B C15B C16B C17B -2.4(8)
C15B C16B C17B C12B 0.2(8)
C13B C12B C17B C16B 2.3(7)
C11B C12B C17B C16B -179.8(5)
C12B C11B C18B N1B 179.1(4)
C1B C11B C18B N1B 52.0(5)
C12B C11B C18B C19B -60.6(5)
C1B C11B C18B C19B 172.3(4)
N1B C18B C19B O6B -67.8(4)
C11B C18B C19B O6B 171.9(3)
C19A C18A N1A O5A 75.2(4)
C11A C18A N1A O5A -158.1(4)
C19A C18A N1A O4A -103.6(4)
C11A C18A N1A O4A 23.1(5)
C19B C18B N1B O5B -52.9(5)
C11B C18B N1B O5B 68.7(5)
C19B C18B N1B O4B 127.8(4)
C11B C18B N1B O4B -110.6(4)
O7A C20A O6A C19A -13.1(6)
C21A C20A O6A C19A 167.8(4)
C18A C19A O6A C20A 151.7(4)
O7B C20B O6B C19B -3.4(6)
C21B C20B O6B C19B 174.0(4)
C18B C19B O6B C20B -142.7(4)
